data_4107517
loop_
_publ_author_name
'Yoshihiro Yamauchi'
'Masahiro Yuki'
'Yoshiaki Tanabe'
'Yoshihiro Miyake'
'Youichi Inada'
'Sakae Uemura'
'Yoshiaki Nishibayashi'

_publ_contact_author_email ynishiba@sogo.t.u-tokyo.ac.jp
_publ_contact_author_fax +81-3-5841-1175
_publ_contact_author_name 'Yoshiaki Nishibayashi'
_publ_contact_author_phone +81-3-5841-1175
_publ_section_title
;
 Ruthenium-Catalyzed Vinylic Substitution Reactions with Nucleophiles via
 Butatrienylidene Intermediates
;
_journal_name_full 'Journal of the American Chemical Society'
_journal_page_first 2908
_journal_page_last 2909
_journal_paper_doi 10.1021/ja710013y
_journal_volume 130
_journal_year 2008
_chemical_formula_moiety 'C38 H46 Cl2 Ru2 S2 '
_chemical_formula_sum 'C38 H46 Cl2 Ru2 S2'
_chemical_formula_weight 839.95
_space_group_IT_number 14
_symmetry_cell_setting monoclinic
_symmetry_Int_Tables_number 14
_symmetry_space_group_name_Hall '-P 2yn'
_symmetry_space_group_name_H-M 'P 1 21/n 1'
_cell_angle_alpha 90.0000
_cell_angle_beta 101.4568(2)
_cell_angle_gamma 90.0000
_cell_formula_units_Z 4
_cell_length_a 8.80420(10)
_cell_length_b 24.7788(3)
_cell_length_c 17.0166(3)
_cell_measurement_reflns_used 32291
_cell_measurement_temperature 173.1
_cell_measurement_theta_max 27.5
_cell_measurement_theta_min 1.5
_cell_volume 3638.33(9)
_computing_cell_refinement PROCESS-AUTO
_computing_data_collection PROCESS-AUTO
_computing_data_reduction CrystalStructure
_computing_publication_material 'CrystalStructure 3.8'
_computing_structure_refinement CRYSTALS
_computing_structure_solution SIR97
_diffrn_detector_area_resol_mean 10.00
_diffrn_measured_fraction_theta_full 0.992
_diffrn_measured_fraction_theta_max 0.993
_diffrn_measurement_device_type 'Rigaku RAXIS-RAPID'
_diffrn_measurement_method \w
_diffrn_radiation_type 'Mo K\a'
_diffrn_radiation_wavelength 0.71069
_diffrn_reflns_av_R_equivalents 0.064
_diffrn_reflns_limit_h_max 11
_diffrn_reflns_limit_h_min -11
_diffrn_reflns_limit_k_max 32
_diffrn_reflns_limit_k_min -32
_diffrn_reflns_limit_l_max 22
_diffrn_reflns_limit_l_min -22
_diffrn_reflns_number 34730
_diffrn_reflns_theta_full 27.50
_diffrn_reflns_theta_max 27.48
_exptl_absorpt_coefficient_mu 1.118
_exptl_absorpt_correction_T_max 0.894
_exptl_absorpt_correction_T_min 0.769
_exptl_absorpt_correction_type multi-scan
_exptl_absorpt_process_details
;
    Higashi, T. (1995). Program for Absorption Correction.
    Rigaku Corporation, Tokyo, Japan.
;
_exptl_crystal_colour dark_reddish_purple
_exptl_crystal_density_diffrn 1.533
_exptl_crystal_description block
_exptl_crystal_F_000 1712.00
_exptl_crystal_size_max 0.20
_exptl_crystal_size_mid 0.20
_exptl_crystal_size_min 0.10
_refine_diff_density_max 1.12
_refine_diff_density_min -0.99
_refine_ls_extinction_method none
_refine_ls_goodness_of_fit_ref 1.000
_refine_ls_hydrogen_treatment refall
_refine_ls_number_parameters 443
_refine_ls_number_reflns 8305
_refine_ls_R_factor_gt 0.0300
_refine_ls_shift/su_max 0.0000
_refine_ls_structure_factor_coef Fsqd
_refine_ls_weighting_details 'w = 1/[0.0003Fo^2^ + 0.2990\s(Fo^2^)]/(4Fo^2^)'
_refine_ls_weighting_scheme calc
_refine_ls_wR_factor_ref 0.0754
_reflns_number_gt 4900
_reflns_number_total 8298
_reflns_threshold_expression F^2^>2.0\s(F^2^)
_cod_data_source_file ja710013y-file002_1.cif
_cod_data_source_block '_complex6_________________'
_cod_original_formula_sum 'C38 H46 Cl2 Ru2 S2 '
_cod_database_code 4107517

loop_
_symmetry_equiv_pos_site_id
_symmetry_equiv_pos_as_xyz
1 +X,+Y,+Z
2 1/2-X,1/2+Y,1/2-Z
3 -X,-Y,-Z
4 1/2+X,1/2-Y,1/2+Z

loop_
_atom_site_label
_atom_site_type_symbol
_atom_site_fract_x
_atom_site_fract_y
_atom_site_fract_z
_atom_site_U_iso_or_equiv
_atom_site_adp_type
_atom_site_occupancy
_atom_site_symmetry_multiplicity
_atom_site_calc_flag
_atom_site_refinement_flags
_atom_site_disorder_assembly
_atom_site_disorder_group
Ru(1) Ru 0.85704(3) 0.246280(10) 0.491510(10) 0.01961(6) Uani 1.00 1 d .. . .
Ru(2) Ru 0.78393(3) 0.347950(10) 0.54550(2) 0.02082(6) Uani 1.00 1 d . .. .
Cl(1) Cl 0.80250(11) 0.26263(4) 0.34871(5) 0.0340(2) Uani 1.00 1 d . . ..
Cl(2) Cl 0.35055(10) 0.42870(4) 0.32684(5) 0.0355(2) Uani 1.00 1 d . . ..
S(1) S 1.01361(10) 0.32190(3) 0.51185(5) 0.0256(2) Uani 1.00 1 d . . .
S(2) S 0.61637(10) 0.27753(3) 0.50606(5) 0.0257(2) Uani 1.00 1 d . . .
C(1) C 1.0535(4) 0.35384(15) 0.4221(2) 0.0388(11) Uani 1.00 1 d . . .
C(2) C 0.4800(4) 0.28804(16) 0.4120(2) 0.0376(11) Uani 1.00 1 d . . .
C(3) C 1.0241(4) 0.20136(13) 0.5804(2) 0.0338(10) Uani 1.00 1 d . . .
C(4) C 1.0408(4) 0.18555(13) 0.5010(2) 0.0308(10) Uani 1.00 1 d . . .
C(5) C 0.8988(4) 0.15970(13) 0.4634(2) 0.0282(9) Uani 1.00 1 d . . .
C(6) C 0.7953(4) 0.16164(13) 0.5168(2) 0.0294(10) Uani 1.00 1 d . . .
C(7) C 0.8717(4) 0.18693(14) 0.5896(2) 0.0340(10) Uani 1.00 1 d . . .
C(8) C 1.1525(5) 0.22383(18) 0.6430(2) 0.0622(15) Uani 1.00 1 d . . .
C(9) C 1.1831(4) 0.18998(17) 0.4663(3) 0.0596(15) Uani 1.00 1 d . . .
C(10) C 0.8706(5) 0.13350(16) 0.3832(2) 0.0467(13) Uani 1.00 1 d . . .
C(11) C 0.6340(4) 0.13863(15) 0.5016(2) 0.0477(13) Uani 1.00 1 d . . .
C(12) C 0.8113(6) 0.18867(18) 0.6652(2) 0.0650(16) Uani 1.00 1 d . . .
C(13) C 0.8063(4) 0.42807(15) 0.6000(2) 0.0357(11) Uani 1.00 1 d . . .
C(14) C 0.9183(4) 0.39551(18) 0.6511(2) 0.0466(12) Uani 1.00 1 d . . .
C(15) C 0.8407(5) 0.35531(17) 0.6862(2) 0.0456(12) Uani 1.00 1 d . . .
C(16) C 0.6787(5) 0.36137(15) 0.6561(2) 0.0377(11) Uani 1.00 1 d . . .
C(17) C 0.6571(4) 0.40725(14) 0.6025(2) 0.0292(10) Uani 1.00 1 d . . .
C(18) C 0.8422(6) 0.47927(16) 0.5587(2) 0.0651(17) Uani 1.00 1 d . . .
C(19) C 1.0899(5) 0.4052(2) 0.6690(3) 0.095(2) Uani 1.00 1 d . . .
C(20) C 0.9152(7) 0.3189(2) 0.7538(2) 0.093(2) Uani 1.00 1 d . . .
C(21) C 0.5528(6) 0.33022(19) 0.6814(2) 0.0666(17) Uani 1.00 1 d . . .
C(22) C 0.5037(4) 0.43075(17) 0.5648(2) 0.0476(13) Uani 1.00 1 d . . .
C(23) C 0.7081(3) 0.38110(13) 0.43817(18) 0.0224(9) Uani 1.00 1 d . . .
C(24) C 0.6470(3) 0.40484(13) 0.3783(2) 0.0252(9) Uani 1.00 1 d . . .
C(25) C 0.5443(3) 0.42897(13) 0.3123(2) 0.0231(8) Uani 1.00 1 d . . .
C(26) C 0.5738(3) 0.45044(13) 0.24393(18) 0.0223(8) Uani 1.00 1 d . . .
C(27) C 0.7287(3) 0.44594(13) 0.22296(18) 0.0223(8) Uani 1.00 1 d . . .
C(28) C 0.8210(4) 0.39994(14) 0.2398(2) 0.0311(10) Uani 1.00 1 d . . .
C(29) C 0.9633(4) 0.39696(17) 0.2169(2) 0.0384(11) Uani 1.00 1 d . . .
C(30) C 1.0166(4) 0.43969(17) 0.1774(2) 0.0394(11) Uani 1.00 1 d . . .
C(31) C 0.9271(4) 0.48471(16) 0.1605(2) 0.0370(11) Uani 1.00 1 d . . .
C(32) C 0.7857(4) 0.48834(14) 0.1822(2) 0.0307(10) Uani 1.00 1 d . . .
C(33) C 0.4552(3) 0.47948(13) 0.18381(19) 0.0231(8) Uani 1.00 1 d . . .
C(34) C 0.4313(4) 0.46462(14) 0.10337(19) 0.0264(9) Uani 1.00 1 d . . .
C(35) C 0.3288(4) 0.49278(15) 0.0456(2) 0.0339(10) Uani 1.00 1 d . . .
C(36) C 0.2498(4) 0.53647(15) 0.0663(2) 0.0329(10) Uani 1.00 1 d . . .
C(37) C 0.2729(4) 0.55223(15) 0.1461(2) 0.0343(10) Uani 1.00 1 d . . .
C(38) C 0.3746(4) 0.52386(14) 0.2041(2) 0.0288(9) Uani 1.00 1 d . . .
H(1) H 1.1444 0.3385 0.4092 0.047 Uiso 1.00 1 c R . .
H(2) H 1.0687 0.3914 0.4314 0.047 Uiso 1.00 1 c R . .
H(3) H 0.9684 0.3483 0.3789 0.047 Uiso 1.00 1 c R . .
H(4) H 0.4895 0.3239 0.3939 0.045 Uiso 1.00 1 c R . .
H(5) H 0.3775 0.2823 0.4199 0.045 Uiso 1.00 1 c R . .
H(6) H 0.5019 0.2634 0.3730 0.045 Uiso 1.00 1 c R . .
H(7) H 1.2441 0.2266 0.6217 0.075 Uiso 1.00 1 c R . .
H(8) H 1.1708 0.2005 0.6883 0.075 Uiso 1.00 1 c R . .
H(9) H 1.1241 0.2586 0.6588 0.075 Uiso 1.00 1 c R . .
H(10) H 1.1632 0.1754 0.4136 0.072 Uiso 1.00 1 c R . .
H(11) H 1.2652 0.1705 0.4988 0.072 Uiso 1.00 1 c R . .
H(12) H 1.2117 0.2269 0.4644 0.072 Uiso 1.00 1 c R . .
H(13) H 0.7680 0.1196 0.3713 0.056 Uiso 1.00 1 c R . .
H(14) H 0.9423 0.1048 0.3834 0.056 Uiso 1.00 1 c R . .
H(15) H 0.8834 0.1593 0.3437 0.056 Uiso 1.00 1 c R . .
H(16) H 0.5904 0.1435 0.5479 0.057 Uiso 1.00 1 c R . .
H(17) H 0.6380 0.1012 0.4900 0.057 Uiso 1.00 1 c R . .
H(18) H 0.5718 0.1566 0.4573 0.057 Uiso 1.00 1 c R . .
H(19) H 0.8872 0.2041 0.7066 0.078 Uiso 1.00 1 c R . .
H(20) H 0.7884 0.1531 0.6799 0.078 Uiso 1.00 1 c R . .
H(21) H 0.7198 0.2099 0.6573 0.078 Uiso 1.00 1 c R . .
H(22) H 0.9513 0.4843 0.5677 0.078 Uiso 1.00 1 c R . .
H(23) H 0.7958 0.5092 0.5797 0.078 Uiso 1.00 1 c R . .
H(24) H 0.8021 0.4764 0.5028 0.078 Uiso 1.00 1 c R . .
H(25) H 1.1400 0.3770 0.7022 0.114 Uiso 1.00 1 c R . .
H(26) H 1.1113 0.4388 0.6959 0.114 Uiso 1.00 1 c R . .
H(27) H 1.1271 0.4059 0.6203 0.114 Uiso 1.00 1 c R . .
H(28) H 0.8380 0.2972 0.7701 0.112 Uiso 1.00 1 c R . .
H(29) H 0.9658 0.3401 0.7977 0.112 Uiso 1.00 1 c R . .
H(30) H 0.9889 0.2962 0.7361 0.112 Uiso 1.00 1 c R . .
H(31) H 0.4556 0.3459 0.6587 0.080 Uiso 1.00 1 c R . .
H(32) H 0.5669 0.3308 0.7382 0.080 Uiso 1.00 1 c R . .
H(33) H 0.5553 0.2940 0.6636 0.080 Uiso 1.00 1 c R . .
H(34) H 0.5192 0.4625 0.5361 0.057 Uiso 1.00 1 c R . .
H(35) H 0.4475 0.4395 0.6053 0.057 Uiso 1.00 1 c R . .
H(36) H 0.4467 0.4052 0.5290 0.057 Uiso 1.00 1 c R . .
H(37) H 0.7861 0.3705 0.2673 0.037 Uiso 1.00 1 c R . .
H(38) H 1.0247 0.3654 0.2284 0.046 Uiso 1.00 1 c R . .
H(39) H 1.1146 0.4376 0.1622 0.047 Uiso 1.00 1 c R . .
H(40) H 0.9632 0.5140 0.1332 0.044 Uiso 1.00 1 c R . .
H(41) H 0.7252 0.5201 0.1696 0.037 Uiso 1.00 1 c R . .
H(42) H 0.4862 0.4347 0.0879 0.032 Uiso 1.00 1 c R . .
H(43) H 0.3131 0.4817 -0.0089 0.041 Uiso 1.00 1 c R . .
H(44) H 0.1799 0.5558 0.0264 0.039 Uiso 1.00 1 c R . .
H(45) H 0.2188 0.5825 0.1610 0.041 Uiso 1.00 1 c R . .
H(46) H 0.3895 0.5349 0.2585 0.035 Uiso 1.00 1 c R . .

loop_
_atom_site_aniso_label
_atom_site_aniso_U_11
_atom_site_aniso_U_22
_atom_site_aniso_U_33
_atom_site_aniso_U_12
_atom_site_aniso_U_13
_atom_site_aniso_U_23
Ru(1) 0.02376(15) 0.01832(14) 0.01658(13) 0.00291(12) 0.00359(10) 0.00115(11)
Ru(2) 0.02431(15) 0.02069(14) 0.01648(13) 0.00517(12) 0.00166(11) -0.00008(11)
Cl(1) 0.0475(6) 0.0361(5) 0.0176(4) 0.0048(4) 0.0041(3) 0.0014(3)
Cl(2) 0.0265(5) 0.0501(6) 0.0319(4) 0.0076(4) 0.0106(3) 0.0131(4)
S(1) 0.0234(4) 0.0242(4) 0.0281(4) 0.0015(3) 0.0027(3) 0.0014(3)
S(2) 0.0250(5) 0.0257(4) 0.0268(4) 0.0017(3) 0.0063(3) 0.0023(3)
C(1) 0.031(2) 0.040(2) 0.050(2) -0.0007(18) 0.0170(18) 0.0127(19)
C(2) 0.028(2) 0.039(2) 0.041(2) -0.0025(17) -0.0033(17) -0.0060(18)
C(3) 0.048(2) 0.0207(18) 0.0273(19) 0.0058(17) -0.0057(17) 0.0029(15)
C(4) 0.031(2) 0.0183(17) 0.041(2) 0.0057(15) 0.0019(17) 0.0000(15)
C(5) 0.032(2) 0.0193(18) 0.0341(19) 0.0033(15) 0.0073(16) -0.0013(15)
C(6) 0.034(2) 0.0183(18) 0.037(2) 0.0035(15) 0.0105(17) 0.0051(15)
C(7) 0.056(2) 0.0224(18) 0.0263(19) 0.0106(18) 0.0144(18) 0.0091(15)
C(8) 0.071(3) 0.045(2) 0.055(2) 0.012(2) -0.026(2) -0.003(2)
C(9) 0.036(2) 0.041(2) 0.107(4) 0.006(2) 0.027(2) -0.009(2)
C(10) 0.066(3) 0.031(2) 0.044(2) -0.001(2) 0.014(2) -0.0108(18)
C(11) 0.042(2) 0.031(2) 0.074(3) -0.0018(19) 0.021(2) 0.011(2)
C(12) 0.117(4) 0.046(2) 0.042(2) 0.007(2) 0.039(2) 0.013(2)
C(13) 0.042(2) 0.032(2) 0.035(2) 0.0001(18) 0.0109(18) -0.0135(17)
C(14) 0.038(2) 0.052(2) 0.044(2) 0.013(2) -0.006(2) -0.029(2)
C(15) 0.063(3) 0.044(2) 0.0240(19) 0.026(2) -0.0045(19) -0.0119(18)
C(16) 0.062(2) 0.035(2) 0.0195(17) 0.0080(19) 0.0158(18) -0.0031(15)
C(17) 0.039(2) 0.0281(19) 0.0206(17) 0.0129(16) 0.0070(16) -0.0017(14)
C(18) 0.091(4) 0.032(2) 0.086(3) -0.015(2) 0.050(3) -0.021(2)
C(19) 0.040(3) 0.125(5) 0.107(4) 0.010(3) -0.017(2) -0.091(4)
C(20) 0.162(6) 0.076(3) 0.025(2) 0.069(3) -0.022(3) -0.013(2)
C(21) 0.115(4) 0.053(2) 0.048(2) -0.000(2) 0.054(2) -0.002(2)
C(22) 0.048(2) 0.058(2) 0.036(2) 0.028(2) 0.0078(19) -0.006(2)
C(23) 0.0233(18) 0.0242(17) 0.0203(17) 0.0019(14) 0.0060(14) -0.0030(14)
C(24) 0.0270(19) 0.0256(18) 0.0245(18) -0.0009(15) 0.0090(15) 0.0004(14)
C(25) 0.0206(18) 0.0241(18) 0.0246(17) 0.0028(14) 0.0046(14) 0.0009(14)
C(26) 0.0240(19) 0.0224(17) 0.0205(16) -0.0008(14) 0.0046(14) -0.0005(13)
C(27) 0.0213(18) 0.0250(17) 0.0198(16) -0.0003(14) 0.0019(13) 0.0015(14)
C(28) 0.033(2) 0.031(2) 0.0309(19) 0.0052(16) 0.0105(16) 0.0016(16)
C(29) 0.032(2) 0.045(2) 0.039(2) 0.0159(18) 0.0102(18) 0.0026(18)
C(30) 0.025(2) 0.063(2) 0.032(2) 0.004(2) 0.0097(16) 0.0051(19)
C(31) 0.022(2) 0.050(2) 0.038(2) -0.0107(18) 0.0033(17) 0.0124(18)
C(32) 0.031(2) 0.028(2) 0.0307(19) -0.0018(16) 0.0004(16) 0.0058(15)
C(33) 0.0220(18) 0.0228(17) 0.0239(17) -0.0031(14) 0.0032(14) 0.0049(14)
C(34) 0.028(2) 0.0279(19) 0.0248(18) -0.0051(15) 0.0081(15) -0.0019(14)
C(35) 0.031(2) 0.046(2) 0.0212(18) -0.0100(18) -0.0033(16) 0.0043(16)
C(36) 0.026(2) 0.033(2) 0.037(2) -0.0009(16) -0.0012(16) 0.0139(16)
C(37) 0.034(2) 0.0252(19) 0.044(2) 0.0027(16) 0.0086(18) 0.0080(17)
C(38) 0.035(2) 0.0291(19) 0.0227(18) -0.0006(16) 0.0078(15) 0.0020(15)

loop_
_atom_type_symbol
_atom_type_description
_atom_type_scat_dispersion_real
_atom_type_scat_dispersion_imag
_atom_type_scat_source
C C 0.003 0.002
;
International Tables for Crystallography
(1992, Vol. C, Tables 4.2.6.8 and 6.1.1.4)
;
H H 0.000 0.000
;
International Tables for Crystallography
(1992, Vol. C, Table 6.1.1.4)
;
S S 0.125 0.123
;
International Tables for Crystallography
(1992, Vol. C, Tables 4.2.6.8 and 6.1.1.4)
;
Cl Cl 0.148 0.159
;
International Tables for Crystallography
(1992, Vol. C, Tables 4.2.6.8 and 6.1.1.4)
;
Ru Ru -1.259 0.836
;
International Tables for Crystallography
(1992, Vol. C, Tables 4.2.6.8 and 6.1.1.4)
;

loop_
_geom_angle_atom_site_label_1
_geom_angle_atom_site_label_2
_geom_angle_atom_site_label_3
_geom_angle
_geom_angle_publ_flag
Ru(2) Ru(1) Cl(1) 99.58(2) yes
Ru(2) Ru(1) S(1) 52.45(2) yes
Ru(2) Ru(1) S(2) 52.34(2) yes
Ru(2) Ru(1) C(3) 113.38(8) yes
Ru(2) Ru(1) C(4) 143.90(8) yes
Ru(2) Ru(1) C(5) 171.17(9) yes
Ru(2) Ru(1) C(6) 134.61(10) yes
Ru(2) Ru(1) C(7) 109.49(9) yes
Cl(1) Ru(1) S(1) 90.47(3) yes
Cl(1) Ru(1) S(2) 92.76(3) yes
Cl(1) Ru(1) C(3) 138.70(10) yes
Cl(1) Ru(1) C(4) 100.69(10) yes
Cl(1) Ru(1) C(5) 87.36(9) yes
Cl(1) Ru(1) C(6) 110.14(9) yes
Cl(1) Ru(1) C(7) 147.34(9) yes
S(1) Ru(1) S(2) 104.13(3) yes
S(1) Ru(1) C(3) 90.57(9) yes
S(1) Ru(1) C(4) 97.82(9) yes
S(1) Ru(1) C(5) 133.54(9) yes
S(1) Ru(1) C(6) 153.48(8) yes
S(1) Ru(1) C(7) 118.87(9) yes
S(2) Ru(1) C(3) 126.78(11) yes
S(2) Ru(1) C(4) 154.12(10) yes
S(2) Ru(1) C(5) 122.32(9) yes
S(2) Ru(1) C(6) 91.75(9) yes
S(2) Ru(1) C(7) 93.40(11) yes
C(3) Ru(1) C(4) 38.42(14) yes
C(3) Ru(1) C(5) 63.00(11) yes
C(3) Ru(1) C(6) 62.96(12) yes
C(3) Ru(1) C(7) 37.82(15) yes
C(4) Ru(1) C(5) 37.78(12) yes
C(4) Ru(1) C(6) 62.93(13) yes
C(4) Ru(1) C(7) 63.63(14) yes
C(5) Ru(1) C(6) 36.73(14) yes
C(5) Ru(1) C(7) 62.45(13) yes
C(6) Ru(1) C(7) 37.64(12) yes
Ru(1) Ru(2) S(1) 52.79(2) yes
Ru(1) Ru(2) S(2) 52.91(2) yes
Ru(1) Ru(2) C(13) 161.84(10) yes
Ru(1) Ru(2) C(14) 127.44(10) yes
Ru(1) Ru(2) C(15) 112.78(10) yes
Ru(1) Ru(2) C(16) 124.01(9) yes
Ru(1) Ru(2) C(17) 157.15(9) yes
Ru(1) Ru(2) C(23) 97.30(9) yes
S(1) Ru(2) S(2) 105.03(3) yes
S(1) Ru(2) C(13) 110.56(11) yes
S(1) Ru(2) C(14) 89.83(11) yes
S(1) Ru(2) C(15) 104.79(12) yes
S(1) Ru(2) C(16) 140.11(10) yes
S(1) Ru(2) C(17) 148.30(9) yes
S(1) Ru(2) C(23) 92.21(10) yes
S(2) Ru(2) C(13) 144.40(11) yes
S(2) Ru(2) C(14) 145.82(11) yes
S(2) Ru(2) C(15) 110.51(11) yes
S(2) Ru(2) C(16) 90.53(10) yes
S(2) Ru(2) C(17) 106.58(9) yes
S(2) Ru(2) C(23) 88.08(9) yes
C(13) Ru(2) C(14) 37.28(14) yes
C(13) Ru(2) C(15) 60.93(14) yes
C(13) Ru(2) C(16) 62.22(14) yes
C(13) Ru(2) C(17) 37.92(14) yes
C(13) Ru(2) C(23) 90.02(13) yes
C(14) Ru(2) C(15) 35.32(15) yes
C(14) Ru(2) C(16) 60.35(15) yes
C(14) Ru(2) C(17) 62.12(14) yes
C(14) Ru(2) C(23) 122.52(14) yes
C(15) Ru(2) C(16) 35.75(15) yes
C(15) Ru(2) C(17) 61.34(13) yes
C(15) Ru(2) C(23) 149.89(14) yes
C(16) Ru(2) C(17) 37.70(13) yes
C(16) Ru(2) C(23) 125.38(13) yes
C(17) Ru(2) C(23) 91.27(13) yes
Ru(1) S(1) Ru(2) 74.76(2) yes
Ru(1) S(1) C(1) 115.91(11) yes
Ru(2) S(1) C(1) 114.43(12) yes
Ru(1) S(2) Ru(2) 74.75(2) yes
Ru(1) S(2) C(2) 114.32(13) yes
Ru(2) S(2) C(2) 114.94(13) yes
Ru(1) C(3) C(4) 70.78(18) yes
Ru(1) C(3) C(7) 71.7(2) yes
Ru(1) C(3) C(8) 127.6(2) yes
C(4) C(3) C(7) 108.0(2) yes
C(4) C(3) C(8) 124.3(3) yes
C(7) C(3) C(8) 127.5(3) yes
Ru(1) C(4) C(3) 70.8(2) yes
Ru(1) C(4) C(5) 73.08(19) yes
Ru(1) C(4) C(9) 125.9(2) yes
C(3) C(4) C(5) 107.3(3) yes
C(3) C(4) C(9) 126.9(3) yes
C(5) C(4) C(9) 125.6(3) yes
Ru(1) C(5) C(4) 69.13(18) yes
Ru(1) C(5) C(6) 71.08(19) yes
Ru(1) C(5) C(10) 127.5(2) yes
C(4) C(5) C(6) 108.3(3) yes
C(4) C(5) C(10) 125.1(3) yes
C(6) C(5) C(10) 126.5(3) yes
Ru(1) C(6) C(5) 72.19(19) yes
Ru(1) C(6) C(7) 70.40(19) yes
Ru(1) C(6) C(11) 125.6(2) yes
C(5) C(6) C(7) 108.7(3) yes
C(5) C(6) C(11) 125.9(3) yes
C(7) C(6) C(11) 125.4(3) yes
Ru(1) C(7) C(3) 70.4(2) yes
Ru(1) C(7) C(6) 71.95(19) yes
Ru(1) C(7) C(12) 131.1(2) yes
C(3) C(7) C(6) 107.8(3) yes
C(3) C(7) C(12) 126.4(3) yes
C(6) C(7) C(12) 125.0(3) yes
Ru(2) C(13) C(14) 74.8(2) yes
Ru(2) C(13) C(17) 71.1(2) yes
Ru(2) C(13) C(18) 125.0(2) yes
C(14) C(13) C(17) 107.9(3) yes
C(14) C(13) C(18) 125.0(3) yes
C(17) C(13) C(18) 126.7(3) yes
Ru(2) C(14) C(13) 67.9(2) yes
Ru(2) C(14) C(15) 75.4(2) yes
Ru(2) C(14) C(19) 126.0(3) yes
C(13) C(14) C(15) 108.9(3) yes
C(13) C(14) C(19) 125.4(4) yes
C(15) C(14) C(19) 125.6(3) yes
Ru(2) C(15) C(14) 69.3(2) yes
Ru(2) C(15) C(16) 69.4(2) yes
Ru(2) C(15) C(20) 134.6(3) yes
C(14) C(15) C(16) 108.0(3) yes
C(14) C(15) C(20) 125.0(4) yes
C(16) C(15) C(20) 126.2(4) yes
Ru(2) C(16) C(15) 74.9(2) yes
Ru(2) C(16) C(17) 67.6(2) yes
Ru(2) C(16) C(21) 127.8(2) yes
C(15) C(16) C(17) 107.8(3) yes
C(15) C(16) C(21) 126.4(3) yes
C(17) C(16) C(21) 125.5(3) yes
Ru(2) C(17) C(13) 71.0(2) yes
Ru(2) C(17) C(16) 74.7(2) yes
Ru(2) C(17) C(22) 124.7(2) yes
C(13) C(17) C(16) 107.3(3) yes
C(13) C(17) C(22) 127.5(3) yes
C(16) C(17) C(22) 124.9(3) yes
Ru(2) C(23) C(24) 170.7(3) yes
C(23) C(24) C(25) 167.5(3) yes
Cl(2) C(25) C(24) 111.4(2) yes
Cl(2) C(25) C(26) 118.5(2) yes
C(24) C(25) C(26) 130.1(3) yes
C(25) C(26) C(27) 121.4(2) yes
C(25) C(26) C(33) 123.5(3) yes
C(27) C(26) C(33) 115.0(2) yes
C(26) C(27) C(28) 122.6(3) yes
C(26) C(27) C(32) 119.9(2) yes
C(28) C(27) C(32) 117.5(3) yes
C(27) C(28) C(29) 120.5(3) yes
C(28) C(29) C(30) 120.5(3) yes
C(29) C(30) C(31) 119.4(3) yes
C(30) C(31) C(32) 121.0(3) yes
C(27) C(32) C(31) 121.1(3) yes
C(26) C(33) C(34) 119.7(2) yes
C(26) C(33) C(38) 122.3(2) yes
C(34) C(33) C(38) 117.9(2) yes
C(33) C(34) C(35) 121.0(3) yes
C(34) C(35) C(36) 120.5(3) yes
C(35) C(36) C(37) 119.4(3) yes
C(36) C(37) C(38) 120.1(3) yes
C(33) C(38) C(37) 121.0(3) yes
S(1) C(1) H(1) 109.5 no
S(1) C(1) H(2) 109.5 no
S(1) C(1) H(3) 109.5 no
H(1) C(1) H(2) 109.5 no
H(1) C(1) H(3) 109.5 no
H(2) C(1) H(3) 109.5 no
S(2) C(2) H(4) 109.5 no
S(2) C(2) H(5) 109.5 no
S(2) C(2) H(6) 109.5 no
H(4) C(2) H(5) 109.5 no
H(4) C(2) H(6) 109.5 no
H(5) C(2) H(6) 109.5 no
C(3) C(8) H(7) 109.5 no
C(3) C(8) H(8) 109.5 no
C(3) C(8) H(9) 109.5 no
H(7) C(8) H(8) 109.5 no
H(7) C(8) H(9) 109.5 no
H(8) C(8) H(9) 109.5 no
C(4) C(9) H(10) 109.5 no
C(4) C(9) H(11) 109.5 no
C(4) C(9) H(12) 109.5 no
H(10) C(9) H(11) 109.5 no
H(10) C(9) H(12) 109.5 no
H(11) C(9) H(12) 109.5 no
C(5) C(10) H(13) 109.5 no
C(5) C(10) H(14) 109.5 no
C(5) C(10) H(15) 109.5 no
H(13) C(10) H(14) 109.5 no
H(13) C(10) H(15) 109.5 no
H(14) C(10) H(15) 109.5 no
C(6) C(11) H(16) 109.5 no
C(6) C(11) H(17) 109.5 no
C(6) C(11) H(18) 109.5 no
H(16) C(11) H(17) 109.5 no
H(16) C(11) H(18) 109.5 no
H(17) C(11) H(18) 109.5 no
C(7) C(12) H(19) 109.5 no
C(7) C(12) H(20) 109.5 no
C(7) C(12) H(21) 109.5 no
H(19) C(12) H(20) 109.5 no
H(19) C(12) H(21) 109.5 no
H(20) C(12) H(21) 109.5 no
C(13) C(18) H(22) 109.5 no
C(13) C(18) H(23) 109.5 no
C(13) C(18) H(24) 109.5 no
H(22) C(18) H(23) 109.5 no
H(22) C(18) H(24) 109.5 no
H(23) C(18) H(24) 109.5 no
C(14) C(19) H(25) 109.5 no
C(14) C(19) H(26) 109.5 no
C(14) C(19) H(27) 109.5 no
H(25) C(19) H(26) 109.5 no
H(25) C(19) H(27) 109.5 no
H(26) C(19) H(27) 109.5 no
C(15) C(20) H(28) 109.5 no
C(15) C(20) H(29) 109.5 no
C(15) C(20) H(30) 109.5 no
H(28) C(20) H(29) 109.5 no
H(28) C(20) H(30) 109.5 no
H(29) C(20) H(30) 109.5 no
C(16) C(21) H(31) 109.5 no
C(16) C(21) H(32) 109.5 no
C(16) C(21) H(33) 109.5 no
H(31) C(21) H(32) 109.5 no
H(31) C(21) H(33) 109.5 no
H(32) C(21) H(33) 109.5 no
C(17) C(22) H(34) 109.5 no
C(17) C(22) H(35) 109.5 no
C(17) C(22) H(36) 109.5 no
H(34) C(22) H(35) 109.5 no
H(34) C(22) H(36) 109.5 no
H(35) C(22) H(36) 109.5 no
C(27) C(28) H(37) 119.8 no
C(29) C(28) H(37) 119.8 no
C(28) C(29) H(38) 119.7 no
C(30) C(29) H(38) 119.7 no
C(29) C(30) H(39) 120.3 no
C(31) C(30) H(39) 120.3 no
C(30) C(31) H(40) 119.5 no
C(32) C(31) H(40) 119.5 no
C(27) C(32) H(41) 119.4 no
C(31) C(32) H(41) 119.4 no
C(33) C(34) H(42) 119.5 no
C(35) C(34) H(42) 119.5 no
C(34) C(35) H(43) 119.7 no
C(36) C(35) H(43) 119.7 no
C(35) C(36) H(44) 120.3 no
C(37) C(36) H(44) 120.3 no
C(36) C(37) H(45) 119.9 no
C(38) C(37) H(45) 119.9 no
C(33) C(38) H(46) 119.5 no
C(37) C(38) H(46) 119.5 no

loop_
_geom_bond_atom_site_label_1
_geom_bond_atom_site_label_2
_geom_bond_distance
_geom_bond_publ_flag
Ru(1) Ru(2) 2.8000(3) yes
Ru(1) Cl(1) 2.4158(8) yes
Ru(1) S(1) 2.3112(8) yes
Ru(1) S(2) 2.3150(9) yes
Ru(1) C(3) 2.192(3) yes
Ru(1) C(4) 2.192(3) yes
Ru(1) C(5) 2.244(3) yes
Ru(1) C(6) 2.230(3) yes
Ru(1) C(7) 2.209(3) yes
Ru(2) S(1) 2.3008(9) yes
Ru(2) S(2) 2.2974(8) yes
Ru(2) C(13) 2.184(3) yes
Ru(2) C(14) 2.275(4) yes
Ru(2) C(15) 2.353(3) yes
Ru(2) C(16) 2.281(4) yes
Ru(2) C(17) 2.186(3) yes
Ru(2) C(23) 1.993(2) yes
Cl(2) C(25) 1.772(3) yes
S(1) C(1) 1.815(4) yes
S(2) C(2) 1.819(3) yes
C(3) C(4) 1.442(5) yes
C(3) C(7) 1.426(6) yes
C(3) C(8) 1.499(5) yes
C(4) C(5) 1.437(4) yes
C(4) C(9) 1.492(6) yes
C(5) C(6) 1.410(5) yes
C(5) C(10) 1.486(5) yes
C(6) C(7) 1.432(4) yes
C(6) C(11) 1.504(5) yes
C(7) C(12) 1.486(6) yes
C(13) C(14) 1.428(5) yes
C(13) C(17) 1.420(5) yes
C(13) C(18) 1.514(5) yes
C(14) C(15) 1.406(6) yes
C(14) C(19) 1.500(6) yes
C(15) C(16) 1.424(6) yes
C(15) C(20) 1.507(5) yes
C(16) C(17) 1.446(4) yes
C(16) C(21) 1.483(7) yes
C(17) C(22) 1.494(5) yes
C(23) C(24) 1.206(4) yes
C(24) C(25) 1.426(4) yes
C(25) C(26) 1.350(4) yes
C(26) C(27) 1.481(4) yes
C(26) C(33) 1.493(4) yes
C(27) C(28) 1.396(4) yes
C(27) C(32) 1.405(4) yes
C(28) C(29) 1.386(5) yes
C(29) C(30) 1.385(5) yes
C(30) C(31) 1.363(5) yes
C(31) C(32) 1.370(5) yes
C(33) C(34) 1.393(4) yes
C(33) C(38) 1.389(4) yes
C(34) C(35) 1.385(4) yes
C(35) C(36) 1.370(5) yes
C(36) C(37) 1.390(5) yes
C(37) C(38) 1.385(4) yes
C(1) H(1) 0.950 no
C(1) H(2) 0.950 no
C(1) H(3) 0.950 no
C(2) H(4) 0.950 no
C(2) H(5) 0.950 no
C(2) H(6) 0.950 no
C(8) H(7) 0.950 no
C(8) H(8) 0.950 no
C(8) H(9) 0.950 no
C(9) H(10) 0.950 no
C(9) H(11) 0.950 no
C(9) H(12) 0.950 no
C(10) H(13) 0.950 no
C(10) H(14) 0.950 no
C(10) H(15) 0.950 no
C(11) H(16) 0.950 no
C(11) H(17) 0.950 no
C(11) H(18) 0.950 no
C(12) H(19) 0.950 no
C(12) H(20) 0.950 no
C(12) H(21) 0.950 no
C(18) H(22) 0.950 no
C(18) H(23) 0.950 no
C(18) H(24) 0.950 no
C(19) H(25) 0.950 no
C(19) H(26) 0.950 no
C(19) H(27) 0.950 no
C(20) H(28) 0.950 no
C(20) H(29) 0.950 no
C(20) H(30) 0.950 no
C(21) H(31) 0.950 no
C(21) H(32) 0.950 no
C(21) H(33) 0.950 no
C(22) H(34) 0.950 no
C(22) H(35) 0.950 no
C(22) H(36) 0.950 no
C(28) H(37) 0.950 no
C(29) H(38) 0.950 no
C(30) H(39) 0.950 no
C(31) H(40) 0.950 no
C(32) H(41) 0.950 no
C(34) H(42) 0.950 no
C(35) H(43) 0.950 no
C(36) H(44) 0.950 no
C(37) H(45) 0.950 no
C(38) H(46) 0.950 no
